data_7129128
loop_
_publ_author_name
'Feuerstein, Wolfram'
'Varava, Paul'
'Fadaei-Tirani, Farzaneh'
'Scopelliti, Rosario'
'Severin, Kay'

_publ_section_title
;
 Synthesis, structural characterization, and coordination chemistry of
 imidazole-based alkylidene ketenes.
;
_journal_issue 87
_journal_name_full 'Chemical communications (Cambridge, England)'
_journal_page_first 11509
_journal_page_last 11512
_journal_paper_doi 10.1039/d1cc05161j
_journal_volume 57
_journal_year 2021
_chemical_formula_moiety 'C29 H36 N2 O'
_chemical_formula_sum 'C29 H36 N2 O'
_chemical_formula_weight 428.60
_space_group_crystal_system monoclinic
_space_group_IT_number 15
_space_group_name_Hall '-I 2ya'
_space_group_name_H-M_alt 'I 1 2/a 1'
_atom_sites_solution_hydrogens geom
_audit_creation_date 2021-08-10
_audit_creation_method
;
Olex2 1.3
(compiled 2020.11.12 svn.r5f609507 for OlexSys, GUI svn.r6272)
;
_audit_update_record
;
2021-08-10 deposited with the CCDC.	2021-10-11 downloaded from the CCDC.
;
_cell_angle_alpha 90
_cell_angle_beta 108.212(2)
_cell_angle_gamma 90
_cell_formula_units_Z 4
_cell_length_a 16.8250(4)
_cell_length_b 8.93762(18)
_cell_length_c 21.4865(4)
_cell_measurement_reflns_used 3342
_cell_measurement_temperature 140.00(10)
_cell_measurement_theta_max 72.3620
_cell_measurement_theta_min 5.3920
_cell_volume 3069.19(12)
_computing_cell_refinement 'CrysAlisPro 1.171.40.82a (Rigaku OD, 2020)'
_computing_data_collection 'CrysAlisPro 1.171.40.82a (Rigaku OD, 2020)'
_computing_data_reduction 'CrysAlisPro 1.171.40.82a (Rigaku OD, 2020)'
_computing_molecular_graphics 'Olex2 1.3 (Dolomanov et al., 2009)'
_computing_publication_material 'Olex2 1.3 (Dolomanov et al., 2009)'
_computing_structure_refinement 'SHELXL 2018/3 (Sheldrick, 2015)'
_computing_structure_solution 'SHELXT (Sheldrick, 2015)'
_diffrn_ambient_temperature 140.15
_diffrn_detector_area_resol_mean 5.2817
_diffrn_detector_type AtlasS2
_diffrn_measured_fraction_theta_full 0.997
_diffrn_measured_fraction_theta_max 0.975
_diffrn_measurement_details
;
List of Runs (angles in degrees, time in seconds):

  # Type    Start    End  Width  t~exp~   \w     \q     \k     \f   Frames
#--------------------------------------------------------------------------
  1  \w    -62.00 -37.00   1.00   10.00    --  -40.91 108.00 -99.00   25
  2  \w     28.00  55.00   1.00   10.00    --   40.91-108.00 163.00   27
  3  \w     56.00  84.00   1.00   10.00    --   40.91-108.00 163.00   28
  4  \w    117.00 142.00   1.00   40.00    --  105.15 108.00 -99.00   25
  5  \w    -50.00 -18.00   1.00   10.00    --  -40.91 -38.00-120.00   32
  6  \w   -113.00 -54.00   1.00   10.00    --  -40.91 -38.00-120.00   59
  7  \w    -32.00  65.00   1.00   10.00    --   40.91 -38.00  30.00   97
  8  \w     34.00  81.00   1.00   10.00    --   40.91 -99.00  60.00   47
  9  \w     14.00  39.00   1.00   10.00    --   40.91 -99.00   0.00   25
 10  \w     77.00 126.00   1.00   40.00    --  105.15 -45.00   0.00   49
 11  \w    106.00 157.00   1.00   40.00    --  105.15  77.00-150.00   51
 12  \w    108.00 178.00   1.00   40.00    --  105.15  77.00  60.00   70
 13  \w    105.00 178.00   1.00   40.00    --  105.15 111.00-120.00   73
 14  \w    113.00 177.00   1.00   40.00    --  105.15 111.00  30.00   64
 15  \w     76.00 104.00   1.00   40.00    --  105.15 -94.00-150.00   28
 16  \w    105.00 176.00   1.00   40.00    --  105.15 111.00 150.00   71
 17  \w    113.00 175.00   1.00   40.00    --  105.15 111.00 -30.00   62
 18  \w     79.00 106.00   1.00   40.00    --  105.15 -61.00 -60.00   27
 19  \w     75.00 102.00   1.00   40.00    --  105.15-108.00 163.00   27
;
_diffrn_measurement_device 'four-circle diffractometer'
_diffrn_measurement_device_type 'SuperNova, Dual, Cu at home/near, AtlasS2'
_diffrn_measurement_method '\w scans'
_diffrn_radiation_type CuK\a
_diffrn_radiation_wavelength 1.54184
_diffrn_reflns_av_unetI/netI 0.0229
_diffrn_reflns_Laue_measured_fraction_full 0.997
_diffrn_reflns_Laue_measured_fraction_max 0.975
_diffrn_reflns_limit_h_max 20
_diffrn_reflns_limit_h_min -20
_diffrn_reflns_limit_k_max 11
_diffrn_reflns_limit_k_min -10
_diffrn_reflns_limit_l_max 26
_diffrn_reflns_limit_l_min -24
_diffrn_reflns_number 3163
_diffrn_reflns_point_group_measured_fraction_full 0.997
_diffrn_reflns_point_group_measured_fraction_max 0.975
_diffrn_reflns_theta_full 67.684
_diffrn_reflns_theta_max 72.721
_diffrn_reflns_theta_min 4.332
_exptl_absorpt_coefficient_mu 0.428
_exptl_absorpt_correction_T_max 1.00000
_exptl_absorpt_correction_T_min 0.44127
_exptl_absorpt_correction_type multi-scan
_exptl_absorpt_process_details
;
CrysAlisPro 1.171.40.82a (Rigaku Oxford Diffraction, 2020)
Empirical absorption correction using spherical harmonics,
implemented in SCALE3 ABSPACK scaling algorithm.
;
_exptl_crystal_colour colourless
_exptl_crystal_colour_primary colourless
_exptl_crystal_density_diffrn 0.928
_exptl_crystal_description plate
_exptl_crystal_F_000 928
_exptl_crystal_size_max 0.284
_exptl_crystal_size_mid 0.128
_exptl_crystal_size_min 0.044
_refine_diff_density_max 0.130
_refine_diff_density_min -0.201
_refine_diff_density_rms 0.030
_refine_ls_extinction_method none
_refine_ls_goodness_of_fit_ref 0.996
_refine_ls_hydrogen_treatment constr
_refine_ls_matrix_type full
_refine_ls_number_parameters 165
_refine_ls_number_reflns 3163
_refine_ls_number_restraints 18
_refine_ls_restrained_S_all 1.006
_refine_ls_R_factor_all 0.0493
_refine_ls_R_factor_gt 0.0379
_refine_ls_shift/su_max 0.001
_refine_ls_shift/su_mean 0.000
_refine_ls_structure_factor_coef Fsqd
_refine_ls_weighting_details 'w=1/[\s^2^(Fo^2^)+(0.0653P)^2^] where P=(Fo^2^+2Fc^2^)/3'
_refine_ls_weighting_scheme calc
_refine_ls_wR_factor_gt 0.1002
_refine_ls_wR_factor_ref 0.1035
_reflns_Friedel_coverage 0.000
_reflns_number_gt 2346
_reflns_number_total 3163
_reflns_threshold_expression 'I > 2\s(I)'
_cod_data_source_file d1cc05161j2.cif
_cod_data_source_block pv167_final
_cod_depositor_comments 'Adding full bibliography for 7129122--7129133.cif.'
_cod_database_code 7129128
_shelx_shelxl_version_number 2018/3
_shelx_space_group_comment
;
The symmetry employed for this shelxl refinement is uniquely defined
by the following loop, which should always be used as a source of
symmetry information in preference to the above space-group names.
They are only intended as comments.
;
_shelx_estimated_absorpt_t_max 0.981
_shelx_estimated_absorpt_t_min 0.888
_olex2_refinement_description
;
1. Twinned data refinement
 Scales: 0.699(6)
 0.163(4) 0.138(5)
2. Fixed Uiso
 At 1.2 times of:
  All C(H) groups
 At 1.5 times of:
  All C(H,H,H) groups
3. Uiso/Uaniso restraints and constraints
O1 \\sim C2 \\sim C3 \\sim C4: within 2A with sigma of 0.005 and sigma for
terminal atoms of 0.01 within 2A
4. Others
 Fixed Sof: O1(0.5) C3(0.5) C4(0.5)
5.a Ternary CH refined with riding coordinates:
 C11(H11), C14(H14)
5.b Aromatic/amide H refined with riding coordinates:
 C1(H1), C7(H7), C8(H8), C9(H9)
5.c Idealised Me refined as rotating group:
 C12(H12A,H12B,H12C), C13(H13A,H13B,H13C), C15(H15A,H15B,H15C), C16(H16A,H16B,
 H16C)
;
_olex2_submission_special_instructions 'No special instructions were received'

loop_
_space_group_symop_operation_xyz
'x, y, z'
'-x+1/2, y, -z'
'x+1/2, y+1/2, z+1/2'
'-x+1, y+1/2, -z+1/2'
'-x, -y, -z'
'x-1/2, -y, z'
'-x+1/2, -y+1/2, -z+1/2'
'x, -y+1/2, z+1/2'

loop_
_atom_site_label
_atom_site_type_symbol
_atom_site_fract_x
_atom_site_fract_y
_atom_site_fract_z
_atom_site_U_iso_or_equiv
_atom_site_adp_type
_atom_site_occupancy
_atom_site_site_symmetry_order
_atom_site_calc_flag
_atom_site_refinement_flags_posn
_atom_site_refinement_flags_adp
_atom_site_refinement_flags_occupancy
_atom_site_disorder_assembly
_atom_site_disorder_group
O1 O 0.27529(17) 0.3028(2) 0.51402(15) 0.0706(9) Uani 0.5 1 d . U P A -1
N1 N 0.31754(6) 0.81167(10) 0.51059(4) 0.0295(2) Uani 1 1 d . . . . .
C1 C 0.29156(7) 0.95979(12) 0.50671(5) 0.0325(2) Uani 1 1 d . . . . .
H1 H 0.326494 1.045531 0.512538 0.039 Uiso 1 1 calc R U . . .
C2 C 0.250000 0.71928(17) 0.500000 0.0294(3) Uani 1 2 d S TU P . .
C3 C 0.2424(7) 0.5665(2) 0.5039(6) 0.0313(14) Uani 0.5 1 d . U P A -1
C4 C 0.2608(6) 0.4348(2) 0.5078(4) 0.0394(11) Uani 0.5 1 d . U P A -1
C5 C 0.40238(7) 0.76158(12) 0.52336(5) 0.0326(2) Uani 1 1 d . . . . .
C6 C 0.43803(8) 0.77082(13) 0.47254(5) 0.0375(3) Uani 1 1 d . . . . .
C7 C 0.52037(9) 0.72357(16) 0.48637(7) 0.0492(3) Uani 1 1 d . . . . .
H7 H 0.546425 0.728309 0.453052 0.059 Uiso 1 1 calc R U . . .
C8 C 0.56520(9) 0.66978(17) 0.54761(7) 0.0542(4) Uani 1 1 d . . . . .
H8 H 0.621419 0.637739 0.556008 0.065 Uiso 1 1 calc R U . . .
C9 C 0.52832(8) 0.66268(16) 0.59642(6) 0.0489(3) Uani 1 1 d . . . . .
H9 H 0.559844 0.626049 0.638376 0.059 Uiso 1 1 calc R U . . .
C10 C 0.44621(7) 0.70774(14) 0.58581(5) 0.0381(3) Uani 1 1 d . . . . .
C11 C 0.38734(8) 0.82562(15) 0.40473(5) 0.0427(3) Uani 1 1 d . . . . .
H11 H 0.343600 0.895432 0.410278 0.051 Uiso 1 1 calc R U . . .
C12 C 0.34227(10) 0.69595(18) 0.36201(6) 0.0574(4) Uani 1 1 d . . . . .
H12A H 0.383558 0.627331 0.354159 0.086 Uiso 1 1 calc R U . . .
H12B H 0.306095 0.734800 0.320065 0.086 Uiso 1 1 calc R U . . .
H12C H 0.308197 0.642395 0.384357 0.086 Uiso 1 1 calc R U . . .
C13 C 0.44037(11) 0.91259(19) 0.37111(7) 0.0627(4) Uani 1 1 d . . . . .
H13A H 0.470417 0.992755 0.400114 0.094 Uiso 1 1 calc R U . . .
H13B H 0.404042 0.956071 0.330232 0.094 Uiso 1 1 calc R U . . .
H13C H 0.480731 0.844846 0.361368 0.094 Uiso 1 1 calc R U . . .
C14 C 0.40738(8) 0.69752(16) 0.64079(5) 0.0438(3) Uani 1 1 d . . . . .
H14 H 0.348024 0.732049 0.623064 0.053 Uiso 1 1 calc R U . . .
C15 C 0.45250(11) 0.8003(2) 0.69802(7) 0.0656(4) Uani 1 1 d . . . . .
H15A H 0.510472 0.766675 0.717277 0.098 Uiso 1 1 calc R U . . .
H15B H 0.423869 0.796715 0.731320 0.098 Uiso 1 1 calc R U . . .
H15C H 0.452009 0.903081 0.682067 0.098 Uiso 1 1 calc R U . . .
C16 C 0.40659(11) 0.53723(19) 0.66410(7) 0.0671(4) Uani 1 1 d . . . . .
H16A H 0.379295 0.472790 0.626609 0.101 Uiso 1 1 calc R U . . .
H16B H 0.375778 0.532340 0.695941 0.101 Uiso 1 1 calc R U . . .
H16C H 0.464197 0.503159 0.684798 0.101 Uiso 1 1 calc R U . . .

loop_
_atom_site_aniso_label
_atom_site_aniso_U_11
_atom_site_aniso_U_22
_atom_site_aniso_U_33
_atom_site_aniso_U_23
_atom_site_aniso_U_13
_atom_site_aniso_U_12
O1 0.107(3) 0.0276(9) 0.092(2) 0.0080(10) 0.0517(18) 0.0179(10)
N1 0.0350(5) 0.0265(4) 0.0286(4) -0.0006(3) 0.0122(3) 0.0000(4)
C1 0.0422(6) 0.0238(5) 0.0351(5) -0.0013(4) 0.0173(4) -0.0014(4)
C2 0.0373(8) 0.0275(7) 0.0234(6) 0.000 0.0095(5) 0.000
C3 0.041(3) 0.0281(9) 0.030(2) 0.0011(13) 0.0189(18) 0.0012(13)
C4 0.050(4) 0.0332(10) 0.044(4) 0.0015(13) 0.027(2) 0.0039(14)
C5 0.0345(6) 0.0314(6) 0.0324(5) -0.0014(4) 0.0111(4) 0.0021(4)
C6 0.0423(7) 0.0370(6) 0.0365(6) -0.0010(5) 0.0169(5) 0.0031(5)
C7 0.0485(8) 0.0528(8) 0.0540(7) 0.0003(6) 0.0272(6) 0.0055(6)
C8 0.0385(7) 0.0643(10) 0.0599(8) 0.0020(7) 0.0154(6) 0.0123(6)
C9 0.0430(7) 0.0533(8) 0.0442(6) 0.0048(6) 0.0049(5) 0.0078(6)
C10 0.0414(6) 0.0380(6) 0.0332(5) 0.0008(4) 0.0091(4) 0.0019(5)
C11 0.0546(8) 0.0449(7) 0.0339(6) 0.0037(5) 0.0213(5) 0.0098(6)
C12 0.0670(9) 0.0618(9) 0.0370(6) 0.0033(6) 0.0072(6) -0.0012(8)
C13 0.0858(11) 0.0628(10) 0.0467(7) 0.0086(7) 0.0312(7) -0.0072(9)
C14 0.0475(7) 0.0535(8) 0.0289(5) 0.0052(5) 0.0098(5) -0.0027(6)
C15 0.0815(11) 0.0768(11) 0.0439(7) -0.0130(7) 0.0272(7) -0.0209(9)
C16 0.0884(12) 0.0628(10) 0.0505(7) 0.0120(7) 0.0224(7) -0.0113(9)

loop_
_atom_type_symbol
_atom_type_description
_atom_type_scat_dispersion_real
_atom_type_scat_dispersion_imag
_atom_type_scat_source
C C 0.0181 0.0091 'International Tables Vol C Tables 4.2.6.8 and 6.1.1.4'
H H 0.0000 0.0000 'International Tables Vol C Tables 4.2.6.8 and 6.1.1.4'
N N 0.0311 0.0180 'International Tables Vol C Tables 4.2.6.8 and 6.1.1.4'
O O 0.0492 0.0322 'International Tables Vol C Tables 4.2.6.8 and 6.1.1.4'

loop_
_exptl_crystal_face_index_h
_exptl_crystal_face_index_k
_exptl_crystal_face_index_l
_exptl_crystal_face_perp_dist
4 5 0 0.0535
-4 -5 0 0.0355
-4 0 14 0.1410
3 0 -14 0.1208
-7 4 2 0.0228
7 -4 -2 0.0209

loop_
_geom_angle_atom_site_label_1
_geom_angle_atom_site_label_2
_geom_angle_atom_site_label_3
_geom_angle
_geom_angle_site_symmetry_1
_geom_angle_site_symmetry_3
_geom_angle_publ_flag
C1 N1 C5 125.69(9) . . ?
C2 N1 C1 109.67(9) . . ?
C2 N1 C5 124.64(9) . . ?
N1 C1 H1 126.2 . . ?
C1 C1 N1 107.55(6) 2_556 . ?
C1 C1 H1 126.2 2_556 . ?
N1 C2 N1 105.56(13) . 2_556 ?
N1 C2 C3 132.7(5) . . ?
N1 C2 C3 121.5(5) 2_556 . ?
C4 C3 C2 163.5(12) 2_556 . ?
C4 C3 C2 160.1(12) . . ?
C4 C3 C4 19.5(5) 2_556 . ?
O1 C4 C3 175.5(13) . . ?
C6 C5 N1 118.26(9) . . ?
C10 C5 N1 118.96(9) . . ?
C10 C5 C6 122.78(11) . . ?
C5 C6 C11 121.10(10) . . ?
C7 C6 C5 117.14(10) . . ?
C7 C6 C11 121.74(10) . . ?
C6 C7 H7 119.3 . . ?
C8 C7 C6 121.36(12) . . ?
C8 C7 H7 119.3 . . ?
C7 C8 H8 120.0 . . ?
C9 C8 C7 119.95(12) . . ?
C9 C8 H8 120.0 . . ?
C8 C9 H9 119.2 . . ?
C8 C9 C10 121.61(11) . . ?
C10 C9 H9 119.2 . . ?
C5 C10 C14 122.68(11) . . ?
C9 C10 C5 117.17(11) . . ?
C9 C10 C14 120.15(10) . . ?
C6 C11 H11 107.5 . . ?
C6 C11 C12 110.87(11) . . ?
C6 C11 C13 112.47(12) . . ?
C12 C11 H11 107.5 . . ?
C13 C11 H11 107.5 . . ?
C13 C11 C12 110.90(11) . . ?
C11 C12 H12A 109.5 . . ?
C11 C12 H12B 109.5 . . ?
C11 C12 H12C 109.5 . . ?
H12A C12 H12B 109.5 . . ?
H12A C12 H12C 109.5 . . ?
H12B C12 H12C 109.5 . . ?
C11 C13 H13A 109.5 . . ?
C11 C13 H13B 109.5 . . ?
C11 C13 H13C 109.5 . . ?
H13A C13 H13B 109.5 . . ?
H13A C13 H13C 109.5 . . ?
H13B C13 H13C 109.5 . . ?
C10 C14 H14 107.8 . . ?
C10 C14 C15 111.23(11) . . ?
C15 C14 H14 107.8 . . ?
C16 C14 C10 111.28(12) . . ?
C16 C14 H14 107.8 . . ?
C16 C14 C15 110.71(11) . . ?
C14 C15 H15A 109.5 . . ?
C14 C15 H15B 109.5 . . ?
C14 C15 H15C 109.5 . . ?
H15A C15 H15B 109.5 . . ?
H15A C15 H15C 109.5 . . ?
H15B C15 H15C 109.5 . . ?
C14 C16 H16A 109.5 . . ?
C14 C16 H16B 109.5 . . ?
C14 C16 H16C 109.5 . . ?
H16A C16 H16B 109.5 . . ?
H16A C16 H16C 109.5 . . ?
H16B C16 H16C 109.5 . . ?

loop_
_geom_bond_atom_site_label_1
_geom_bond_atom_site_label_2
_geom_bond_distance
_geom_bond_site_symmetry_2
_geom_bond_publ_flag
O1 C4 1.204(3) . ?
N1 C1 1.3884(14) . ?
N1 C2 1.3651(13) . ?
N1 C5 1.4382(14) . ?
C1 C1 1.337(2) 2_556 ?
C1 H1 0.9500 . ?
C2 C3 1.376(3) . ?
C3 C4 1.201(5) 2_556 ?
C3 C4 1.213(5) . ?
C5 C6 1.4029(16) . ?
C5 C10 1.3991(15) . ?
C6 C7 1.3887(18) . ?
C6 C11 1.5210(16) . ?
C7 H7 0.9500 . ?
C7 C8 1.3824(19) . ?
C8 H8 0.9500 . ?
C8 C9 1.377(2) . ?
C9 H9 0.9500 . ?
C9 C10 1.3876(18) . ?
C10 C14 1.5209(17) . ?
C11 H11 1.0000 . ?
C11 C12 1.5250(19) . ?
C11 C13 1.5247(19) . ?
C12 H12A 0.9800 . ?
C12 H12B 0.9800 . ?
C12 H12C 0.9800 . ?
C13 H13A 0.9800 . ?
C13 H13B 0.9800 . ?
C13 H13C 0.9800 . ?
C14 H14 1.0000 . ?
C14 C15 1.5323(18) . ?
C14 C16 1.519(2) . ?
C15 H15A 0.9800 . ?
C15 H15B 0.9800 . ?
C15 H15C 0.9800 . ?
C16 H16A 0.9800 . ?
C16 H16B 0.9800 . ?
C16 H16C 0.9800 . ?

loop_
_geom_torsion_atom_site_label_1
_geom_torsion_atom_site_label_2
_geom_torsion_atom_site_label_3
_geom_torsion_atom_site_label_4
_geom_torsion
_geom_torsion_site_symmetry_1
_geom_torsion_site_symmetry_2
_geom_torsion_site_symmetry_3
_geom_torsion_site_symmetry_4
_geom_torsion_publ_flag
N1 C2 C3 C4 -79(4) . . . 2_556 ?
N1 C2 C3 C4 173(3) 2_556 . . . ?
N1 C2 C3 C4 108(3) 2_556 . . 2_556 ?
N1 C2 C3 C4 -14(4) . . . . ?
N1 C5 C6 C7 179.18(11) . . . . ?
N1 C5 C6 C11 -2.74(17) . . . . ?
N1 C5 C10 C9 -179.02(11) . . . . ?
N1 C5 C10 C14 0.99(17) . . . . ?
C1 N1 C2 N1 0.18(5) . . . 2_556 ?
C1 N1 C2 C3 -173.7(7) . . . . ?
C1 N1 C5 C6 -75.77(13) . . . . ?
C1 N1 C5 C10 103.41(13) . . . . ?
C2 N1 C1 C1 -0.49(13) . . . 2_556 ?
C2 N1 C5 C6 103.80(11) . . . . ?
C2 N1 C5 C10 -77.03(12) . . . . ?
C5 N1 C1 C1 179.13(10) . . . 2_556 ?
C5 N1 C2 N1 -179.45(10) . . . 2_556 ?
C5 N1 C2 C3 6.7(7) . . . . ?
C5 C6 C7 C8 0.0(2) . . . . ?
C5 C6 C11 C12 -89.04(14) . . . . ?
C5 C6 C11 C13 146.15(12) . . . . ?
C5 C10 C14 C15 -116.37(14) . . . . ?
C5 C10 C14 C16 119.68(14) . . . . ?
C6 C5 C10 C9 0.11(18) . . . . ?
C6 C5 C10 C14 -179.87(11) . . . . ?
C6 C7 C8 C9 -0.2(2) . . . . ?
C7 C6 C11 C12 88.95(16) . . . . ?
C7 C6 C11 C13 -35.86(18) . . . . ?
C7 C8 C9 C10 0.4(2) . . . . ?
C8 C9 C10 C5 -0.3(2) . . . . ?
C8 C9 C10 C14 179.67(13) . . . . ?
C9 C10 C14 C15 63.65(17) . . . . ?
C9 C10 C14 C16 -60.30(16) . . . . ?
C10 C5 C6 C7 0.04(18) . . . . ?
C10 C5 C6 C11 178.12(11) . . . . ?
C11 C6 C7 C8 -178.07(13) . . . . ?

loop_
_twin_individual_id
_twin_individual_mass_fraction_refined
1 0.699(6)
2 0.163(4)
3 0.138(5)
